data_7211129
loop_
_publ_author_name
'Perumalla, Sathyanarayana Reddy'
'Sun, Changquan Calvin'

_publ_section_title
;
 Synthon preference in O-protonated amide crystals -- dominance of short
 strong hydrogen bonds
;
_journal_issue 44
_journal_name_full CrystEngComm
_journal_page_first 8941
_journal_paper_doi 10.1039/c3ce41271g
_journal_volume 15
_journal_year 2013
_chemical_formula_sum 'C7 H8 Cl N O2'
_chemical_formula_weight 173.59
_chemical_name_common 'Salicylamide hydrochloride salt'
_chemical_name_systematic
; 
 ? 
;
_space_group_IT_number 14
_symmetry_cell_setting monoclinic
_symmetry_space_group_name_Hall '-P 2ybc'
_symmetry_space_group_name_H-M 'P 1 21/c 1'
_atom_sites_solution_hydrogens geom
_atom_sites_solution_primary direct
_atom_sites_solution_secondary difmap
_audit_creation_method SHELXL-97
_cell_angle_alpha 90.00
_cell_angle_beta 91.0110(10)
_cell_angle_gamma 90.00
_cell_formula_units_Z 4
_cell_length_a 9.0833(6)
_cell_length_b 5.1811(4)
_cell_length_c 16.3294(11)
_cell_measurement_reflns_used 4421
_cell_measurement_temperature 123(2)
_cell_measurement_theta_max 27.31
_cell_measurement_theta_min 2.24
_cell_volume 768.37(9)
_computing_cell_refinement 'Bruker SAINT'
_computing_data_collection 'Bruker SMART'
_computing_data_reduction 'Bruker SHELXTL'
_computing_molecular_graphics 'Bruker SHELXTL'
_computing_publication_material 'Bruker SHELXTL'
_computing_structure_refinement 'SHELXL-97 (Sheldrick, 1997)'
_computing_structure_solution 'SHELXS-97 (Sheldrick, 1990)'
_diffrn_ambient_temperature 123(2)
_diffrn_measured_fraction_theta_full 0.999
_diffrn_measured_fraction_theta_max 0.999
_diffrn_measurement_device_type 'Bruker Apex II platform CCD'
_diffrn_measurement_method 'Omega and Phi scans'
_diffrn_radiation_monochromator graphite
_diffrn_radiation_source 'fine-focus sealed tube'
_diffrn_radiation_type MoK\a
_diffrn_radiation_wavelength 0.71073
_diffrn_reflns_av_R_equivalents 0.0255
_diffrn_reflns_av_sigmaI/netI 0.0193
_diffrn_reflns_limit_h_max 11
_diffrn_reflns_limit_h_min -11
_diffrn_reflns_limit_k_max 6
_diffrn_reflns_limit_k_min -6
_diffrn_reflns_limit_l_max 21
_diffrn_reflns_limit_l_min -20
_diffrn_reflns_number 8245
_diffrn_reflns_theta_full 27.31
_diffrn_reflns_theta_max 27.31
_diffrn_reflns_theta_min 2.24
_exptl_absorpt_coefficient_mu 0.442
_exptl_absorpt_correction_T_max 0.9208
_exptl_absorpt_correction_T_min 0.8789
_exptl_absorpt_correction_type multi-scan
_exptl_absorpt_process_details 'SADABS (G. Sheldrick, 2003)'
_exptl_crystal_colour Colorless
_exptl_crystal_density_diffrn 1.501
_exptl_crystal_density_method 'not measured'
_exptl_crystal_description Blocks
_exptl_crystal_F_000 360
_exptl_crystal_size_max 0.30
_exptl_crystal_size_mid 0.26
_exptl_crystal_size_min 0.19
_refine_diff_density_max 0.323
_refine_diff_density_min -0.197
_refine_diff_density_rms 0.046
_refine_ls_extinction_method none
_refine_ls_goodness_of_fit_ref 1.095
_refine_ls_hydrogen_treatment mixed
_refine_ls_matrix_type full
_refine_ls_number_parameters 132
_refine_ls_number_reflns 1733
_refine_ls_number_restraints 0
_refine_ls_restrained_S_all 1.095
_refine_ls_R_factor_all 0.0331
_refine_ls_R_factor_gt 0.0275
_refine_ls_shift/su_max 0.001
_refine_ls_shift/su_mean 0.000
_refine_ls_structure_factor_coef Fsqd
_refine_ls_weighting_details 'calc w=1/[\s^2^(Fo^2^)+(0.0386P)^2^+0.2737P] where P=(Fo^2^+2Fc^2^)/3'
_refine_ls_weighting_scheme calc
_refine_ls_wR_factor_gt 0.0752
_refine_ls_wR_factor_ref 0.0794
_reflns_number_gt 1497
_reflns_number_total 1733
_reflns_threshold_expression >2sigma(I)
_cod_data_source_file c3ce41271g.txt
_cod_data_source_block 11119_0m
_cod_depositor_comments
;
The following automatic conversions were performed:

'_symmetry_cell_setting' value 'Monoclinic' changed to 'monoclinic'
according to /home/saulius/struct/CIF-dictionaries/cif_core.dic
dictionary named 'cif_core.dic' version 2.4.2 from
2011-04-26.

'_exptl_absorpt_correction_type' value 'Multi-Scan'
changed to 'multi-scan' according to
/home/saulius/struct/CIF-dictionaries/cif_core.dic dictionary named
'cif_core.dic' version 2.4.2 from 2011-04-26.

Automatic conversion script
Id: cif_fix_values 1891 2012-01-12 08:04:46Z andrius 
;
_cod_original_sg_symbol_H-M P2(1)/c
_cod_database_code 7211129

loop_
_symmetry_equiv_pos_as_xyz
'x, y, z'
'-x, y+1/2, -z+1/2'
'-x, -y, -z'
'x, -y-1/2, z-1/2'

loop_
_atom_site_label
_atom_site_type_symbol
_atom_site_fract_x
_atom_site_fract_y
_atom_site_fract_z
_atom_site_U_iso_or_equiv
_atom_site_adp_type
_atom_site_occupancy
_atom_site_symmetry_multiplicity
_atom_site_calc_flag
Cl1 Cl 0.35259(4) 0.05903(7) 0.90308(2) 0.02705(13) Uani 1 1 d
O2 O 0.39085(11) 0.5501(2) 1.22230(7) 0.0236(2) Uani 1 1 d
O11 O 0.20077(12) 0.4728(2) 0.99085(6) 0.0260(3) Uani 1 1 d
C5 C 0.06396(16) 1.0560(3) 1.14186(9) 0.0234(3) Uani 1 1 d
C4 C 0.12541(17) 1.0794(3) 1.22042(9) 0.0231(3) Uani 1 1 d
C11 C 0.27612(15) 0.4971(3) 1.05907(8) 0.0198(3) Uani 1 1 d
C1 C 0.22595(14) 0.6944(3) 1.11652(8) 0.0182(3) Uani 1 1 d
C2 C 0.28457(14) 0.7172(3) 1.19653(8) 0.0189(3) Uani 1 1 d
N11 N 0.38969(14) 0.3529(3) 1.07446(8) 0.0256(3) Uani 1 1 d
C3 C 0.23378(16) 0.9129(3) 1.24762(9) 0.0219(3) Uani 1 1 d
C6 C 0.11472(15) 0.8651(3) 1.09060(9) 0.0216(3) Uani 1 1 d
H3 H 0.2756(19) 0.927(3) 1.3000(11) 0.027(4) Uiso 1 1 d
H6 H 0.0749(18) 0.846(3) 1.0367(10) 0.026(4) Uiso 1 1 d
H11B H 0.433(2) 0.370(4) 1.1214(13) 0.041(5) Uiso 1 1 d
H4 H 0.091(2) 1.210(4) 1.2546(11) 0.038(5) Uiso 1 1 d
H5 H -0.013(2) 1.167(4) 1.1242(11) 0.037(5) Uiso 1 1 d
H11A H 0.414(2) 0.238(4) 1.0400(12) 0.042(5) Uiso 1 1 d
H2 H 0.388(2) 0.531(4) 1.2714(14) 0.042(6) Uiso 1 1 d
H11 H 0.242(2) 0.354(5) 0.9590(14) 0.056(6) Uiso 1 1 d

loop_
_atom_site_aniso_label
_atom_site_aniso_U_11
_atom_site_aniso_U_22
_atom_site_aniso_U_33
_atom_site_aniso_U_23
_atom_site_aniso_U_13
_atom_site_aniso_U_12
Cl1 0.0324(2) 0.0302(2) 0.01855(19) -0.00548(13) -0.00069(14) 0.00422(15)
O2 0.0255(5) 0.0279(6) 0.0172(5) 0.0020(4) -0.0021(4) 0.0057(4)
O11 0.0338(6) 0.0264(6) 0.0178(5) -0.0039(4) -0.0046(4) 0.0039(4)
C5 0.0223(7) 0.0205(7) 0.0275(8) 0.0042(6) 0.0022(6) 0.0029(6)
C4 0.0252(7) 0.0191(7) 0.0253(7) -0.0031(6) 0.0060(6) -0.0009(6)
C11 0.0221(7) 0.0197(6) 0.0175(6) 0.0016(5) 0.0018(5) -0.0025(5)
C1 0.0200(6) 0.0168(6) 0.0178(6) 0.0010(5) 0.0018(5) -0.0015(5)
C2 0.0181(6) 0.0193(7) 0.0192(7) 0.0019(5) 0.0009(5) -0.0019(5)
N11 0.0254(6) 0.0283(7) 0.0231(6) -0.0065(5) -0.0013(5) 0.0059(5)
C3 0.0241(7) 0.0228(7) 0.0189(7) -0.0014(5) 0.0011(5) -0.0027(6)
C6 0.0229(7) 0.0226(7) 0.0192(7) 0.0026(5) -0.0010(5) -0.0006(6)

loop_
_atom_type_symbol
_atom_type_description
_atom_type_scat_dispersion_real
_atom_type_scat_dispersion_imag
_atom_type_scat_source
C C 0.0033 0.0016 'International Tables Vol C Tables 4.2.6.8 and 6.1.1.4'
H H 0.0000 0.0000 'International Tables Vol C Tables 4.2.6.8 and 6.1.1.4'
N N 0.0061 0.0033 'International Tables Vol C Tables 4.2.6.8 and 6.1.1.4'
O O 0.0106 0.0060 'International Tables Vol C Tables 4.2.6.8 and 6.1.1.4'
Cl Cl 0.1484 0.1585 'International Tables Vol C Tables 4.2.6.8 and 6.1.1.4'

loop_
_geom_angle_atom_site_label_1
_geom_angle_atom_site_label_2
_geom_angle_atom_site_label_3
_geom_angle
C2 O2 H2 110.5(15)
C11 O11 H11 110.3(14)
C6 C5 C4 119.17(13)
C6 C5 H5 120.2(12)
C4 C5 H5 120.6(11)
C3 C4 C5 120.96(13)
C3 C4 H4 120.4(12)
C5 C4 H4 118.6(12)
N11 C11 O11 121.00(13)
N11 C11 C1 122.26(13)
O11 C11 C1 116.73(12)
C6 C1 C2 119.09(13)
C6 C1 C11 118.49(12)
C2 C1 C11 122.41(12)
O2 C2 C3 121.22(12)
O2 C2 C1 119.31(12)
C3 C2 C1 119.47(13)
C11 N11 H11B 117.8(14)
C11 N11 H11A 119.4(13)
H11B N11 H11A 122.6(19)
C4 C3 C2 120.27(13)
C4 C3 H3 121.7(11)
C2 C3 H3 118.0(11)
C5 C6 C1 121.02(13)
C5 C6 H6 120.6(11)
C1 C6 H6 118.4(11)

loop_
_geom_bond_atom_site_label_1
_geom_bond_atom_site_label_2
_geom_bond_distance
O2 C2 1.3581(16)
O2 H2 0.81(2)
O11 C11 1.3031(17)
O11 H11 0.89(2)
C5 C6 1.380(2)
C5 C4 1.395(2)
C5 H5 0.950(19)
C4 C3 1.377(2)
C4 H4 0.936(19)
C11 N11 1.2946(19)
C11 C1 1.4657(19)
C1 C6 1.4024(19)
C1 C2 1.4070(18)
C2 C3 1.3965(19)
N11 H11B 0.86(2)
N11 H11A 0.85(2)
C3 H3 0.933(18)
C6 H6 0.951(17)
